data_2209024
loop_
_publ_author_name
'Qin, Shu-Qi'
'Li, Yi-Tao'

_publ_section_title
2,6-Diisopropyl-2,3,6,7-tetrahydro-2,3a,4a,6,7a,8a-hexaaza-1<i>H</i>,5<i>H</i>-cyclopenta[<i>def</i>]fluorene-4,8-dione
_journal_coeditor_code WK2005
_journal_issue 5
_journal_name_full 'Acta Crystallographica Section E'
_journal_page_first o1812
_journal_page_last o1813
_journal_paper_doi 10.1107/S1600536806011858
_journal_volume 62
_journal_year 2006
_chemical_formula_iupac 'C14 H24 N6 O2'
_chemical_formula_moiety 'C14 H24 N6 O2'
_chemical_formula_sum 'C14 H24 N6 O2'
_chemical_formula_weight 308.39
_chemical_name_systematic
;
2,6-Diisopropyl-2,3,6,7-tetrahydro-2,3a,4a,6,7a,8a-hexaaza-1H,5H-
cyclopenta[def]fluorene-4,8-dione
;
_space_group_IT_number 14
_symmetry_cell_setting monoclinic
_symmetry_space_group_name_Hall '-P 2yn'
_symmetry_space_group_name_H-M 'P 1 21/n 1'
_atom_sites_solution_hydrogens geom
_atom_sites_solution_primary direct
_atom_sites_solution_secondary difmap
_audit_creation_method SHELXL-97
_cell_angle_alpha 90.00
_cell_angle_beta 94.934(2)
_cell_angle_gamma 90.00
_cell_formula_units_Z 4
_cell_length_a 13.1492(17)
_cell_length_b 7.7672(10)
_cell_length_c 14.9337(19)
_cell_measurement_reflns_used 3874
_cell_measurement_temperature 292(2)
_cell_measurement_theta_max 25.02
_cell_measurement_theta_min 2.16
_cell_volume 1519.6(3)
_computing_cell_refinement SMART
_computing_data_collection 'SMART (Bruker, 2000)'
_computing_data_reduction 'SAINT (Bruker, 2000)'
_computing_molecular_graphics 'SHELXTL (Bruker, 2000)'
_computing_publication_material SHELXTL
_computing_structure_refinement 'SHELXL97 (Sheldrick, 1997)'
_computing_structure_solution 'SHELXS97 (Sheldrick, 1997)'
_diffrn_ambient_temperature 292(2)
_diffrn_measured_fraction_theta_full 0.990
_diffrn_measured_fraction_theta_max 0.990
_diffrn_measurement_device_type 'Bruker SMART CCD area-detector'
_diffrn_measurement_method '\f and \w'
_diffrn_radiation_monochromator graphite
_diffrn_radiation_source 'fine-focus sealed tube'
_diffrn_radiation_type MoK\a
_diffrn_radiation_wavelength 0.71073
_diffrn_reflns_av_R_equivalents 0.0676
_diffrn_reflns_av_sigmaI/netI 0.0485
_diffrn_reflns_limit_h_max 17
_diffrn_reflns_limit_h_min -17
_diffrn_reflns_limit_k_max 10
_diffrn_reflns_limit_k_min -10
_diffrn_reflns_limit_l_max 19
_diffrn_reflns_limit_l_min -19
_diffrn_reflns_number 17239
_diffrn_reflns_theta_full 27.98
_diffrn_reflns_theta_max 27.98
_diffrn_reflns_theta_min 1.98
_exptl_absorpt_coefficient_mu 0.094
_exptl_absorpt_correction_T_max 0.9814
_exptl_absorpt_correction_T_min 0.9722
_exptl_absorpt_correction_type none
_exptl_crystal_colour colorless
_exptl_crystal_density_diffrn 1.348
_exptl_crystal_density_method 'not measured'
_exptl_crystal_description plate
_exptl_crystal_F_000 664
_exptl_crystal_size_max 0.30
_exptl_crystal_size_mid 0.20
_exptl_crystal_size_min 0.20
_refine_diff_density_max 0.220
_refine_diff_density_min -0.205
_refine_ls_extinction_method none
_refine_ls_goodness_of_fit_ref 0.992
_refine_ls_hydrogen_treatment constr
_refine_ls_matrix_type full
_refine_ls_number_parameters 203
_refine_ls_number_reflns 3627
_refine_ls_number_restraints 0
_refine_ls_restrained_S_all 0.992
_refine_ls_R_factor_all 0.0713
_refine_ls_R_factor_gt 0.0517
_refine_ls_shift/su_max 0.001
_refine_ls_shift/su_mean 0.000
_refine_ls_structure_factor_coef Fsqd
_refine_ls_weighting_details 'calc w = 1/[\s^2^(Fo^2^)+(0.0744P)^2^] where P = (Fo^2^+2Fc^2^)/3'
_refine_ls_weighting_scheme calc
_refine_ls_wR_factor_gt 0.1280
_refine_ls_wR_factor_ref 0.1358
_reflns_number_gt 2602
_reflns_number_total 3627
_reflns_threshold_expression I>2\s(I)
_cod_data_source_file wk2005.cif
_cod_data_source_block I
_cod_depositor_comments
;
The following automatic conversions were performed:
'_symmetry_cell_setting' value 'Monoclinic' changed to 'monoclinic'
according to '/home/saulius/struct/CIF-dictionaries/cif_core.dic'
dictionary named 'cif_core.dic' version 2.4.1 from 2010-06-29.

Automatic conversion script
Id: cif_fix_enum 1527 2010-12-29 10:47:43Z saulius 

The following automatic conversions were performed:

'_symmetry_cell_setting' value 'Monoclinic' changed to 'monoclinic'
according to /home/saulius/struct/CIF-dictionaries/cif_core.dic
dictionary named 'cif_core.dic' version 2.4.1 from 2010-06-29.

Automatic conversion script
Id: cif_fix_values 1715 2011-07-08 13:25:40Z adriana 
;
_cod_original_sg_symbol_H-M 'P 21/n'
_cod_database_code 2209024

loop_
_symmetry_equiv_pos_as_xyz
'x, y, z'
'-x+1/2, y+1/2, -z+1/2'
'-x, -y, -z'
'x-1/2, -y-1/2, z-1/2'

loop_
_atom_site_type_symbol
_atom_site_label
_atom_site_fract_x
_atom_site_fract_y
_atom_site_fract_z
_atom_site_U_iso_or_equiv
_atom_site_adp_type
_atom_site_calc_flag
_atom_site_refinement_flags
_atom_site_occupancy
C C1 0.38380(14) 0.7546(3) 1.20884(12) 0.0643(5) Uani d . 1
H H1A 0.3513 0.8648 1.2126 0.096 Uiso calc R 1
H H1B 0.4552 0.7708 1.2026 0.096 Uiso calc R 1
H H1C 0.3754 0.6900 1.2625 0.096 Uiso calc R 1
C C2 0.40200(16) 0.5066(3) 1.10640(16) 0.0733(6) Uani d . 1
H H2A 0.3988 0.4197 1.1518 0.110 Uiso calc R 1
H H2B 0.4713 0.5448 1.1049 0.110 Uiso calc R 1
H H2C 0.3782 0.4595 1.0489 0.110 Uiso calc R 1
C C3 0.33550(12) 0.65714(19) 1.12777(10) 0.0405(4) Uani d . 1
H H3 0.3293 0.7351 1.0760 0.049 Uiso calc R 1
C C4 0.16341(12) 0.73589(19) 1.16790(10) 0.0424(4) Uani d . 1
H H4A 0.2006 0.8174 1.2075 0.051 Uiso calc R 1
H H4B 0.1092 0.6873 1.2001 0.051 Uiso calc R 1
C C5 0.18005(13) 0.48533(19) 1.07990(10) 0.0469(4) Uani d . 1
H H5A 0.1269 0.4238 1.1079 0.056 Uiso calc R 1
H H5B 0.2284 0.4008 1.0614 0.056 Uiso calc R 1
C C6 0.16216(11) 0.97132(18) 1.05264(10) 0.0355(3) Uani d . 1
C C7 0.18374(12) 0.59980(18) 0.92281(10) 0.0407(4) Uani d . 1
C C8 0.07038(11) 0.72087(19) 1.01729(10) 0.0415(4) Uani d . 1
H H8 0.0010 0.6865 1.0287 0.050 Uiso calc R 1
C C9 0.07208(11) 0.83080(19) 0.93271(10) 0.0404(4) Uani d . 1
H H9 0.0034 0.8516 0.9038 0.049 Uiso calc R 1
C C10 0.16988(12) 1.08762(18) 0.89616(9) 0.0401(4) Uani d . 1
H H10A 0.1169 1.1370 0.8548 0.048 Uiso calc R 1
H H10B 0.2081 1.1820 0.9253 0.048 Uiso calc R 1
C C11 0.18326(13) 0.8365(2) 0.80817(9) 0.0446(4) Uani d . 1
H H11A 0.2306 0.7639 0.7791 0.053 Uiso calc R 1
H H11B 0.1310 0.8740 0.7625 0.053 Uiso calc R 1
C C12 0.34013(12) 0.95014(19) 0.89122(10) 0.0419(4) Uani d . 1
H H12 0.3325 0.8689 0.9404 0.050 Uiso calc R 1
C C13 0.38828(13) 1.1143(2) 0.92983(12) 0.0541(4) Uani d . 1
H H13A 0.3790 1.2049 0.8861 0.081 Uiso calc R 1
H H13B 0.4599 1.0960 0.9449 0.081 Uiso calc R 1
H H13C 0.3564 1.1462 0.9829 0.081 Uiso calc R 1
C C14 0.40750(15) 0.8690(3) 0.82498(14) 0.0700(6) Uani d . 1
H H14A 0.3825 0.7559 0.8092 0.105 Uiso calc R 1
H H14B 0.4762 0.8609 0.8520 0.105 Uiso calc R 1
H H14C 0.4063 0.9389 0.7719 0.105 Uiso calc R 1
N N1 0.23238(9) 0.59854(15) 1.14629(8) 0.0395(3) Uani d . 1
N N2 0.11761(9) 0.82840(15) 1.08839(8) 0.0380(3) Uani d . 1
N N3 0.13386(10) 0.57408(15) 0.99958(8) 0.0418(3) Uani d . 1
N N4 0.12163(9) 0.98832(15) 0.96477(8) 0.0367(3) Uani d . 1
N N5 0.13511(10) 0.73418(15) 0.87556(7) 0.0406(3) Uani d . 1
N N6 0.23792(9) 0.98726(15) 0.84540(7) 0.0383(3) Uani d . 1
O O1 0.22053(9) 1.07064(13) 1.09303(7) 0.0472(3) Uani d . 1
O O2 0.25308(10) 0.51299(14) 0.89869(7) 0.0562(3) Uani d . 1

loop_
_atom_site_aniso_label
_atom_site_aniso_U_11
_atom_site_aniso_U_22
_atom_site_aniso_U_33
_atom_site_aniso_U_12
_atom_site_aniso_U_13
_atom_site_aniso_U_23
C1 0.0529(11) 0.0844(14) 0.0551(11) -0.0118(9) 0.0013(9) -0.0142(10)
C2 0.0634(12) 0.0637(12) 0.0947(15) 0.0124(10) 0.0173(11) -0.0079(11)
C3 0.0479(9) 0.0402(8) 0.0339(8) 0.0010(7) 0.0066(6) 0.0046(6)
C4 0.0478(9) 0.0439(9) 0.0365(8) -0.0019(7) 0.0099(7) 0.0044(7)
C5 0.0621(10) 0.0310(8) 0.0466(9) -0.0078(7) -0.0002(8) 0.0055(7)
C6 0.0392(8) 0.0310(7) 0.0374(8) 0.0066(6) 0.0091(6) -0.0015(6)
C7 0.0533(9) 0.0292(7) 0.0387(8) -0.0043(7) -0.0016(7) -0.0083(6)
C8 0.0342(8) 0.0419(8) 0.0481(9) -0.0070(6) 0.0026(7) 0.0014(7)
C9 0.0359(8) 0.0414(8) 0.0430(8) -0.0003(6) -0.0020(6) -0.0001(7)
C10 0.0492(9) 0.0328(8) 0.0383(8) 0.0041(6) 0.0027(7) 0.0051(6)
C11 0.0596(10) 0.0429(9) 0.0307(8) 0.0009(7) 0.0006(7) -0.0003(6)
C12 0.0490(9) 0.0408(8) 0.0363(8) 0.0046(7) 0.0055(7) 0.0076(6)
C13 0.0489(10) 0.0588(11) 0.0537(10) -0.0047(8) -0.0003(8) 0.0026(8)
C14 0.0597(11) 0.0780(14) 0.0733(13) 0.0174(11) 0.0114(10) -0.0103(11)
N1 0.0492(8) 0.0336(6) 0.0358(7) -0.0007(6) 0.0040(6) 0.0026(5)
N2 0.0393(7) 0.0369(7) 0.0384(7) 0.0004(5) 0.0060(5) 0.0017(5)
N3 0.0515(8) 0.0314(7) 0.0417(7) -0.0081(6) -0.0005(6) 0.0015(5)
N4 0.0410(7) 0.0335(6) 0.0357(7) 0.0026(5) 0.0038(5) 0.0010(5)
N5 0.0508(8) 0.0349(7) 0.0351(7) -0.0011(6) -0.0018(6) -0.0020(5)
N6 0.0475(7) 0.0361(7) 0.0314(6) 0.0031(5) 0.0032(5) 0.0013(5)
O1 0.0665(7) 0.0339(6) 0.0409(6) -0.0060(5) 0.0034(5) -0.0074(5)
O2 0.0810(8) 0.0391(6) 0.0491(7) 0.0141(6) 0.0092(6) -0.0061(5)

loop_
_atom_type_symbol
_atom_type_description
_atom_type_scat_dispersion_real
_atom_type_scat_dispersion_imag
_atom_type_scat_source
C C 0.0033 0.0016 'International Tables Vol C Tables 4.2.6.8 and 6.1.1.4'
H H 0.0000 0.0000 'International Tables Vol C Tables 4.2.6.8 and 6.1.1.4'
N N 0.0061 0.0033 'International Tables Vol C Tables 4.2.6.8 and 6.1.1.4'
O O 0.0106 0.0060 'International Tables Vol C Tables 4.2.6.8 and 6.1.1.4'

loop_
_geom_angle_atom_site_label_1
_geom_angle_atom_site_label_2
_geom_angle_atom_site_label_3
_geom_angle
_geom_angle_publ_flag
C3 C1 H1A 109.5 ?
C3 C1 H1B 109.5 ?
H1A C1 H1B 109.5 ?
C3 C1 H1C 109.5 ?
H1A C1 H1C 109.5 ?
H1B C1 H1C 109.5 ?
C3 C2 H2A 109.5 ?
C3 C2 H2B 109.5 ?
H2A C2 H2B 109.5 ?
C3 C2 H2C 109.5 ?
H2A C2 H2C 109.5 ?
H2B C2 H2C 109.5 ?
N1 C3 C2 110.98(14) ?
N1 C3 C1 109.35(12) ?
C2 C3 C1 110.14(15) ?
N1 C3 H3 108.8 ?
C2 C3 H3 108.8 ?
C1 C3 H3 108.8 ?
N1 C4 N2 113.51(11) ?
N1 C4 H4A 108.9 ?
N2 C4 H4A 108.9 ?
N1 C4 H4B 108.9 ?
N2 C4 H4B 108.9 ?
H4A C4 H4B 107.7 ?
N1 C5 N3 114.29(12) ?
N1 C5 H5A 108.7 ?
N3 C5 H5A 108.7 ?
N1 C5 H5B 108.7 ?
N3 C5 H5B 108.7 ?
H5A C5 H5B 107.6 ?
O1 C6 N4 126.07(13) ?
O1 C6 N2 126.15(13) ?
N4 C6 N2 107.58(12) yes
O2 C7 N3 125.99(14) ?
O2 C7 N5 126.40(14) ?
N3 C7 N5 107.45(13) yes
N2 C8 N3 111.70(12) ?
N2 C8 C9 104.37(11) ?
N3 C8 C9 103.84(12) ?
N2 C8 H8 112.1 ?
N3 C8 H8 112.1 ?
C9 C8 H8 112.1 ?
N4 C9 N5 111.61(12) ?
N4 C9 C8 103.73(11) ?
N5 C9 C8 104.32(12) ?
N4 C9 H9 112.2 ?
N5 C9 H9 112.2 ?
C8 C9 H9 112.2 ?
N6 C10 N4 113.92(11) ?
N6 C10 H10A 108.8 ?
N4 C10 H10A 108.8 ?
N6 C10 H10B 108.8 ?
N4 C10 H10B 108.8 ?
H10A C10 H10B 107.7 ?
N6 C11 N5 113.62(11) ?
N6 C11 H11A 108.8 ?
N5 C11 H11A 108.8 ?
N6 C11 H11B 108.8 ?
N5 C11 H11B 108.8 ?
H11A C11 H11B 107.7 ?
N6 C12 C13 110.14(12) ?
N6 C12 C14 109.64(13) ?
C13 C12 C14 110.41(14) ?
N6 C12 H12 108.9 ?
C13 C12 H12 108.9 ?
C14 C12 H12 108.9 ?
C12 C13 H13A 109.5 ?
C12 C13 H13B 109.5 ?
H13A C13 H13B 109.5 ?
C12 C13 H13C 109.5 ?
H13A C13 H13C 109.5 ?
H13B C13 H13C 109.5 ?
C12 C14 H14A 109.5 ?
C12 C14 H14B 109.5 ?
H14A C14 H14B 109.5 ?
C12 C14 H14C 109.5 ?
H14A C14 H14C 109.5 ?
H14B C14 H14C 109.5 ?
C5 N1 C4 109.11(12) ?
C5 N1 C3 116.52(12) ?
C4 N1 C3 114.52(12) ?
C6 N2 C8 110.42(11) ?
C6 N2 C4 123.07(12) ?
C8 N2 C4 115.46(12) ?
C7 N3 C8 111.03(12) ?
C7 N3 C5 123.53(13) ?
C8 N3 C5 115.08(12) ?
C6 N4 C9 111.07(11) ?
C6 N4 C10 123.98(12) ?
C9 N4 C10 114.96(11) ?
C7 N5 C9 110.65(12) ?
C7 N5 C11 123.35(13) ?
C9 N5 C11 115.18(12) ?
C10 N6 C11 108.97(12) ?
C10 N6 C12 116.04(11) ?
C11 N6 C12 114.66(12) ?

loop_
_geom_bond_atom_site_label_1
_geom_bond_atom_site_label_2
_geom_bond_distance
_geom_bond_publ_flag
C1 C3 1.520(2) ?
C1 H1A 0.9600 ?
C1 H1B 0.9600 ?
C1 H1C 0.9600 ?
C2 C3 1.511(2) ?
C2 H2A 0.9600 ?
C2 H2B 0.9600 ?
C2 H2C 0.9600 ?
C3 N1 1.4787(19) yes
C3 H3 0.9800 ?
C4 N1 1.4543(18) ?
C4 N2 1.4716(18) ?
C4 H4A 0.9700 ?
C4 H4B 0.9700 ?
C5 N1 1.4535(19) yes
C5 N3 1.4688(19) yes
C5 H5A 0.9700 ?
C5 H5B 0.9700 ?
C6 O1 1.2118(17) ?
C6 N4 1.3796(18) yes
C6 N2 1.3835(18) yes
C7 O2 1.2133(18) ?
C7 N3 1.383(2) yes
C7 N5 1.3851(19) yes
C8 N2 1.4482(18) yes
C8 N3 1.451(2) yes
C8 C9 1.526(2) ?
C8 H8 0.9800 ?
C9 N4 1.4481(19) ?
C9 N5 1.4492(18) ?
C9 H9 0.9800 ?
C10 N6 1.4489(18) ?
C10 N4 1.4694(17) ?
C10 H10A 0.9700 ?
C10 H10B 0.9700 ?
C11 N6 1.4586(19) ?
C11 N5 1.4682(19) ?
C11 H11A 0.9700 ?
C11 H11B 0.9700 ?
C12 N6 1.483(2) ?
C12 C13 1.516(2) ?
C12 C14 1.520(2) ?
C12 H12 0.9800 ?
C13 H13A 0.9600 ?
C13 H13B 0.9600 ?
C13 H13C 0.9600 ?
C14 H14A 0.9600 ?
C14 H14B 0.9600 ?
C14 H14C 0.9600 ?

loop_
_geom_hbond_atom_site_label_D
_geom_hbond_atom_site_label_H
_geom_hbond_atom_site_label_A
_geom_hbond_distance_DH
_geom_hbond_distance_HA
_geom_hbond_distance_DA
_geom_hbond_angle_DHA
C13 H13C O1 0.96 2.60 3.442(2) 147

loop_
_geom_torsion_atom_site_label_1
_geom_torsion_atom_site_label_2
_geom_torsion_atom_site_label_3
_geom_torsion_atom_site_label_4
_geom_torsion
N2 C8 C9 N4 0.84(14)
N3 C8 C9 N4 -116.30(12)
N2 C8 C9 N5 117.83(12)
N3 C8 C9 N5 0.68(14)
N3 C5 N1 C4 52.88(16)
N3 C5 N1 C3 -78.72(17)
N2 C4 N1 C5 -52.92(15)
N2 C4 N1 C3 79.74(15)
C2 C3 N1 C5 -51.18(17)
C1 C3 N1 C5 -172.88(13)
C2 C3 N1 C4 179.77(14)
C1 C3 N1 C4 58.08(16)
O1 C6 N2 C8 -167.77(14)
N4 C6 N2 C8 17.10(15)
O1 C6 N2 C4 -25.6(2)
N4 C6 N2 C4 159.27(12)
N3 C8 N2 C6 100.71(13)
C9 C8 N2 C6 -10.86(15)
N3 C8 N2 C4 -44.58(15)
C9 C8 N2 C4 -156.16(12)
N1 C4 N2 C6 -89.44(16)
N1 C4 N2 C8 51.02(16)
O2 C7 N3 C8 168.05(14)
N5 C7 N3 C8 -16.30(15)
O2 C7 N3 C5 25.0(2)
N5 C7 N3 C5 -159.38(12)
N2 C8 N3 C7 -102.50(13)
C9 C8 N3 C7 9.41(15)
N2 C8 N3 C5 43.94(16)
C9 C8 N3 C5 155.86(12)
N1 C5 N3 C7 91.53(17)
N1 C5 N3 C8 -50.22(17)
O1 C6 N4 C9 168.25(14)
N2 C6 N4 C9 -16.61(14)
O1 C6 N4 C10 24.6(2)
N2 C6 N4 C10 -160.23(12)
N5 C9 N4 C6 -102.28(13)
C8 C9 N4 C6 9.48(14)
N5 C9 N4 C10 44.86(16)
C8 C9 N4 C10 156.62(11)
N6 C10 N4 C6 91.07(16)
N6 C10 N4 C9 -51.30(16)
O2 C7 N5 C9 -167.65(14)
N3 C7 N5 C9 16.72(15)
O2 C7 N5 C11 -25.2(2)
N3 C7 N5 C11 159.13(12)
N4 C9 N5 C7 100.83(14)
C8 C9 N5 C7 -10.55(15)
N4 C9 N5 C11 -44.90(16)
C8 C9 N5 C11 -156.28(12)
N6 C11 N5 C7 -89.96(16)
N6 C11 N5 C9 50.93(17)
N4 C10 N6 C11 53.40(15)
N4 C10 N6 C12 -77.82(16)
N5 C11 N6 C10 -53.15(16)
N5 C11 N6 C12 78.81(16)
C13 C12 N6 C10 -49.62(16)
C14 C12 N6 C10 -171.31(13)
C13 C12 N6 C11 -178.12(12)
C14 C12 N6 C11 60.20(17)

loop_
_cod_related_entry_id
_cod_related_entry_database
_cod_related_entry_code
1 ChemSpider 21128281
